data_4035947
loop_
_publ_author_name
'Khelifi, Ilhem'
'Zhao, Guangkuan'
'Ghermani, Nour-Eddine'
'Provot, Olivier'
'Alami, Mouad'

_publ_section_title
;
 Unexpected Oxidative Ring Opening of Electron-Rich 3-Aminobenzofurans
 into \a-Ketoimines Derivatives.
;
_journal_issue 4
_journal_name_full 'The Journal of organic chemistry'
_journal_page_first 1725
_journal_page_last 1733
_journal_paper_doi 10.1021/acs.joc.8b01685
_journal_volume 84
_journal_year 2019
_chemical_formula_moiety 'C21 H17 N O3'
_chemical_formula_sum 'C21 H17 N O3'
_chemical_formula_weight 331.36
_space_group_crystal_system monoclinic
_space_group_IT_number 14
_space_group_name_Hall '-P 2ybc'
_space_group_name_H-M_alt 'P 1 21/c 1'
_atom_sites_solution_hydrogens geom
_atom_sites_solution_primary direct
_audit_creation_date 2017-07-10
_audit_creation_method
;
Olex2 1.2
(compiled 2017.03.28 svn.r3405 for OlexSys, GUI svn.r5337)
;
_cell_angle_alpha 90
_cell_angle_beta 104.122(4)
_cell_angle_gamma 90
_cell_formula_units_Z 4
_cell_length_a 8.6477(4)
_cell_length_b 16.4230(6)
_cell_length_c 11.6919(5)
_cell_measurement_reflns_used 10567
_cell_measurement_temperature 110.0(10)
_cell_measurement_theta_max 32.7390
_cell_measurement_theta_min 2.4820
_cell_volume 1610.31(12)
_computing_cell_refinement 'CrysAlisPro 1.171.38.46 (Rigaku OD, 2015)'
_computing_data_collection 'CrysAlisPro 1.171.38.46 (Rigaku OD, 2015)'
_computing_data_reduction 'CrysAlisPro 1.171.38.46 (Rigaku OD, 2015)'
_computing_molecular_graphics 'Olex2 (Dolomanov et al., 2009)'
_computing_publication_material 'Olex2 (Dolomanov et al., 2009)'
_computing_structure_refinement 'XL (Sheldrick, 2008)'
_computing_structure_solution 'ShelXT (Sheldrick, 2015)'
_diffrn_ambient_environment N~2~
_diffrn_ambient_temperature 110.0(10)
_diffrn_detector 'CCD plate'
_diffrn_detector_area_resol_mean 10.4508
_diffrn_detector_type Atlas
_diffrn_measured_fraction_theta_full 1.000
_diffrn_measured_fraction_theta_max 0.938
_diffrn_measurement_details
;
List of Runs (angles in degrees, time in seconds):

  # Type    Start    End  Width  t~exp~   \w     \q     \k     \f   Frames
--------------------------------------------------------------------------
  1  \w    -53.00  50.00   1.00   15.00    --   20.75 -57.00 150.00  103
  2  \w     -9.00  95.00   1.00   15.00    --   20.75  57.00  60.00  104
  3  \w    -13.00  99.00   1.00   15.00    --   20.75  77.00 120.00  112
  4  \w    -13.00  99.00   1.00   15.00    --   20.75  77.00-180.00  112
  5  \w    -58.00  54.00   1.00   15.00    --   20.75 -77.00 -90.00  112
  6  \w     -9.00  95.00   1.00   15.00    --   20.75  57.00 -60.00  104
  7  \w    -53.00  24.00   1.00   15.00    --   20.75 -57.00 -30.00   77
  8  \w    -53.00 -43.00   1.00   15.00    --   20.75 -57.00  60.00   10
;
_diffrn_measurement_device 'four-circle diffractometer'
_diffrn_measurement_device_type 'SuperNova, Dual, Cu at zero, Atlas'
_diffrn_measurement_method '\w scans'
_diffrn_orient_matrix_type 'CrysAlisPro convention (1999,Acta A55,543-557)'
_diffrn_orient_matrix_UB_11 0.0236077000
_diffrn_orient_matrix_UB_12 -0.0411807000
_diffrn_orient_matrix_UB_13 0.0112383000
_diffrn_orient_matrix_UB_21 -0.0676399000
_diffrn_orient_matrix_UB_22 -0.0128281000
_diffrn_orient_matrix_UB_23 -0.0438466000
_diffrn_orient_matrix_UB_31 0.0449384000
_diffrn_orient_matrix_UB_32 0.0023093000
_diffrn_orient_matrix_UB_33 -0.0431789000
_diffrn_radiation_monochromator mirror
_diffrn_radiation_probe x-ray
_diffrn_radiation_type MoK\a
_diffrn_radiation_wavelength 0.71073
_diffrn_reflns_av_R_equivalents 0.0424
_diffrn_reflns_av_unetI/netI 0.0316
_diffrn_reflns_Laue_measured_fraction_full 1.000
_diffrn_reflns_Laue_measured_fraction_max 0.938
_diffrn_reflns_limit_h_max 12
_diffrn_reflns_limit_h_min -13
_diffrn_reflns_limit_k_max 25
_diffrn_reflns_limit_k_min -24
_diffrn_reflns_limit_l_max 16
_diffrn_reflns_limit_l_min -16
_diffrn_reflns_number 36597
_diffrn_reflns_point_group_measured_fraction_full 1.000
_diffrn_reflns_point_group_measured_fraction_max 0.938
_diffrn_reflns_theta_full 25.242
_diffrn_reflns_theta_max 33.034
_diffrn_reflns_theta_min 2.183
_diffrn_source 'micro-focus sealed X-ray tube'
_diffrn_source_type 'SuperNova (Mo) X-ray Source'
_exptl_absorpt_coefficient_mu 0.092
_exptl_absorpt_correction_T_max 1.00000
_exptl_absorpt_correction_T_min 0.64315
_exptl_absorpt_correction_type multi-scan
_exptl_absorpt_process_details
;
CrysAlisPro 1.171.38.46 (Rigaku Oxford Diffraction, 2015)
Empirical absorption correction using spherical harmonics,
 implemented in SCALE3 ABSPACK scaling algorithm.
;
_exptl_crystal_colour yellow
_exptl_crystal_colour_primary yellow
_exptl_crystal_density_diffrn 1.367
_exptl_crystal_description block
_exptl_crystal_F_000 696
_exptl_crystal_size_max 0.43
_exptl_crystal_size_mid 0.2
_exptl_crystal_size_min 0.13
_refine_diff_density_max 0.406
_refine_diff_density_min -0.250
_refine_diff_density_rms 0.056
_refine_ls_extinction_method none
_refine_ls_goodness_of_fit_ref 1.054
_refine_ls_hydrogen_treatment constr
_refine_ls_matrix_type full
_refine_ls_number_parameters 228
_refine_ls_number_reflns 5715
_refine_ls_number_restraints 0
_refine_ls_restrained_S_all 1.054
_refine_ls_R_factor_all 0.0616
_refine_ls_R_factor_gt 0.0454
_refine_ls_shift/su_max 0.000
_refine_ls_shift/su_mean 0.000
_refine_ls_structure_factor_coef Fsqd
_refine_ls_weighting_details 'w=1/[\s^2^(Fo^2^)+(0.0547P)^2^+0.5526P] where P=(Fo^2^+2Fc^2^)/3'
_refine_ls_weighting_scheme calc
_refine_ls_wR_factor_gt 0.1107
_refine_ls_wR_factor_ref 0.1231
_reflns_Friedel_coverage 0.000
_reflns_number_gt 4500
_reflns_number_total 5715
_reflns_threshold_expression 'I > 2\s(I)'
_cod_data_source_file jo8b01685_si_002.cif
_cod_data_source_block ik49z
_cod_database_code 4035947
_shelx_shelxl_version_number 2014/7
_shelx_space_group_comment
;
The symmetry employed for this shelxl refinement is uniquely defined
by the following loop, which should always be used as a source of
symmetry information in preference to the above space-group names.
They are only intended as comments.
;
_reflns_odcompleteness_completeness 99.96
_reflns_odcompleteness_iscentric 1
_reflns_odcompleteness_theta 30.44
_olex2_refinement_description
;
1. Fixed Uiso
 At 1.2 times of:
  All C(H) groups
 At 1.5 times of:
  All C(H,H,H) groups, All O(H) groups
2.a Aromatic/amide H refined with riding coordinates:
 C21(H21), C19(H19), C3(H3), C22(H22), C18(H18), C10(H10), C13(H13), C11(H11),
 C4(H4), C7(H7), C12(H12), C5(H5), C6(H6)
2.b Idealised Me refined as rotating group:
 C24(H24A,H24B,H24C)
2.c Idealised tetrahedral OH refined as rotating group:
 O15(H15)
;
_olex2_date_sample_data_collection 2017-07-07
_olex2_date_sample_submission 2017-07-03
_olex2_submission_special_instructions 'No special instructions were received'
_oxdiff_exptl_absorpt_empirical_details
;
Empirical correction (ABSPACK) includes:
- Absorption correction using spherical harmonics
- Frame scaling
;
_oxdiff_exptl_absorpt_empirical_full_max 1.432
_oxdiff_exptl_absorpt_empirical_full_min 0.626

loop_
_space_group_symop_operation_xyz
'x, y, z'
'-x, y+1/2, -z+1/2'
'-x, -y, -z'
'x, -y-1/2, z-1/2'

loop_
_atom_site_label
_atom_site_type_symbol
_atom_site_fract_x
_atom_site_fract_y
_atom_site_fract_z
_atom_site_U_iso_or_equiv
_atom_site_adp_type
_atom_site_occupancy
_atom_site_site_symmetry_order
_atom_site_calc_flag
_atom_site_refinement_flags_posn
O23 O 1.13974(9) 0.04715(5) 0.65335(7) 0.01834(16) Uani 1 1 d .
O15 O 0.28344(10) 0.12305(5) 0.24209(7) 0.02186(17) Uani 1 1 d .
H15 H 0.3737 0.1131 0.2862 0.033 Uiso 1 1 calc GR
O003 O 0.55211(10) 0.23866(5) 0.65103(7) 0.02266(17) Uani 1 1 d .
N16 N 0.52475(10) 0.14102(5) 0.42173(8) 0.01597(17) Uani 1 1 d .
C21 C 0.86419(12) 0.03280(6) 0.61762(9) 0.01610(19) Uani 1 1 d .
H21 H 0.8819 -0.0105 0.6732 0.019 Uiso 1 1 calc R
C19 C 0.96764(12) 0.13578(6) 0.51041(9) 0.01603(19) Uani 1 1 d .
H19 H 1.0556 0.1627 0.4917 0.019 Uiso 1 1 calc R
C9 C 0.29993(12) 0.22984(6) 0.38657(9) 0.01528(18) Uani 1 1 d .
C20 C 0.99313(11) 0.07338(6) 0.59255(8) 0.01417(18) Uani 1 1 d .
C2 C 0.61749(12) 0.33787(6) 0.52275(8) 0.01431(18) Uani 1 1 d .
C8 C 0.46151(12) 0.20667(6) 0.44916(8) 0.01405(18) Uani 1 1 d .
C17 C 0.68401(12) 0.11954(6) 0.48156(9) 0.01483(18) Uani 1 1 d .
C1 C 0.54735(12) 0.26087(6) 0.55110(9) 0.01472(18) Uani 1 1 d .
C3 C 0.62013(12) 0.35593(6) 0.40692(9) 0.01648(19) Uani 1 1 d .
H3 H 0.5753 0.3189 0.3453 0.020 Uiso 1 1 calc R
C22 C 0.71014(12) 0.05540(6) 0.56167(9) 0.01622(19) Uani 1 1 d .
H22 H 0.6222 0.0271 0.5780 0.019 Uiso 1 1 calc R
C18 C 0.81277(12) 0.15886(6) 0.45544(9) 0.01664(19) Uani 1 1 d .
H18 H 0.7951 0.2019 0.3995 0.020 Uiso 1 1 calc R
C14 C 0.21733(12) 0.18657(6) 0.28580(9) 0.01676(19) Uani 1 1 d .
C10 C 0.22273(13) 0.29501(6) 0.42652(10) 0.0187(2) Uani 1 1 d .
H10 H 0.2770 0.3246 0.4942 0.022 Uiso 1 1 calc R
C13 C 0.06322(13) 0.20938(7) 0.22831(10) 0.0208(2) Uani 1 1 d .
H13 H 0.0080 0.1805 0.1601 0.025 Uiso 1 1 calc R
C11 C 0.06935(13) 0.31699(7) 0.36932(11) 0.0216(2) Uani 1 1 d .
H11 H 0.0183 0.3612 0.3976 0.026 Uiso 1 1 calc R
C4 C 0.68811(13) 0.42791(7) 0.38159(10) 0.0200(2) Uani 1 1 d .
H4 H 0.6902 0.4402 0.3026 0.024 Uiso 1 1 calc R
C7 C 0.68245(14) 0.39278(7) 0.61299(9) 0.0201(2) Uani 1 1 d .
H7 H 0.6802 0.3808 0.6921 0.024 Uiso 1 1 calc R
C12 C -0.00981(13) 0.27370(7) 0.26981(10) 0.0221(2) Uani 1 1 d .
H12 H -0.1154 0.2887 0.2301 0.026 Uiso 1 1 calc R
C24 C 1.27353(12) 0.09499(7) 0.64453(10) 0.0213(2) Uani 1 1 d .
H24A H 1.2853 0.0933 0.5633 0.032 Uiso 1 1 calc GR
H24B H 1.3701 0.0732 0.6979 0.032 Uiso 1 1 calc GR
H24C H 1.2574 0.1514 0.6663 0.032 Uiso 1 1 calc GR
C5 C 0.75303(14) 0.48198(7) 0.47122(10) 0.0229(2) Uani 1 1 d .
H5 H 0.7999 0.5312 0.4535 0.028 Uiso 1 1 calc R
C6 C 0.75000(15) 0.46456(7) 0.58695(10) 0.0248(2) Uani 1 1 d .
H6 H 0.7943 0.5020 0.6481 0.030 Uiso 1 1 calc R

loop_
_atom_site_aniso_label
_atom_site_aniso_U_11
_atom_site_aniso_U_22
_atom_site_aniso_U_33
_atom_site_aniso_U_23
_atom_site_aniso_U_13
_atom_site_aniso_U_12
O23 0.0132(3) 0.0224(4) 0.0179(3) 0.0027(3) 0.0009(3) 0.0004(3)
O15 0.0197(4) 0.0224(4) 0.0213(4) -0.0049(3) 0.0007(3) -0.0011(3)
O003 0.0277(4) 0.0251(4) 0.0150(3) 0.0043(3) 0.0049(3) -0.0005(3)
N16 0.0135(4) 0.0156(4) 0.0180(4) 0.0007(3) 0.0024(3) -0.0007(3)
C21 0.0167(4) 0.0164(4) 0.0153(4) 0.0017(3) 0.0041(3) -0.0002(3)
C19 0.0148(4) 0.0163(4) 0.0178(4) 0.0002(3) 0.0055(3) -0.0011(3)
C9 0.0139(4) 0.0148(4) 0.0165(4) 0.0034(3) 0.0023(3) -0.0011(3)
C20 0.0133(4) 0.0158(4) 0.0132(4) -0.0017(3) 0.0028(3) 0.0011(3)
C2 0.0140(4) 0.0152(4) 0.0129(4) -0.0002(3) 0.0018(3) 0.0002(3)
C8 0.0135(4) 0.0146(4) 0.0140(4) 0.0024(3) 0.0033(3) -0.0019(3)
C17 0.0134(4) 0.0151(4) 0.0154(4) -0.0010(3) 0.0025(3) 0.0009(3)
C1 0.0130(4) 0.0168(4) 0.0139(4) 0.0012(3) 0.0024(3) 0.0019(3)
C3 0.0176(5) 0.0175(4) 0.0137(4) -0.0014(3) 0.0026(3) -0.0010(3)
C22 0.0151(4) 0.0167(4) 0.0172(4) 0.0005(3) 0.0048(3) -0.0016(3)
C18 0.0166(4) 0.0149(4) 0.0184(4) 0.0019(3) 0.0043(3) 0.0002(3)
C14 0.0154(4) 0.0172(4) 0.0173(4) 0.0029(3) 0.0033(3) -0.0026(3)
C10 0.0162(5) 0.0170(4) 0.0223(5) 0.0014(4) 0.0035(4) 0.0004(4)
C13 0.0159(5) 0.0257(5) 0.0183(5) 0.0049(4) -0.0005(4) -0.0033(4)
C11 0.0165(5) 0.0190(5) 0.0291(5) 0.0058(4) 0.0053(4) 0.0028(4)
C4 0.0231(5) 0.0196(5) 0.0169(4) 0.0012(4) 0.0042(4) -0.0019(4)
C7 0.0241(5) 0.0208(5) 0.0138(4) -0.0029(4) 0.0012(4) -0.0011(4)
C12 0.0143(5) 0.0255(5) 0.0248(5) 0.0114(4) 0.0017(4) -0.0004(4)
C24 0.0136(5) 0.0249(5) 0.0245(5) -0.0020(4) 0.0026(4) -0.0017(4)
C5 0.0262(6) 0.0161(4) 0.0251(5) 0.0001(4) 0.0037(4) -0.0043(4)
C6 0.0312(6) 0.0196(5) 0.0208(5) -0.0053(4) 0.0013(4) -0.0050(4)

loop_
_atom_type_symbol
_atom_type_description
_atom_type_scat_dispersion_real
_atom_type_scat_dispersion_imag
_atom_type_scat_source
C C 0.0033 0.0016 'International Tables Vol C Tables 4.2.6.8 and 6.1.1.4'
H H 0.0000 0.0000 'International Tables Vol C Tables 4.2.6.8 and 6.1.1.4'
N N 0.0061 0.0033 'International Tables Vol C Tables 4.2.6.8 and 6.1.1.4'
O O 0.0106 0.0060 'International Tables Vol C Tables 4.2.6.8 and 6.1.1.4'

loop_
_geom_angle_atom_site_label_1
_geom_angle_atom_site_label_2
_geom_angle_atom_site_label_3
_geom_angle
C20 O23 C24 117.19(8)
C14 O15 H15 109.5
C8 N16 C17 120.22(9)
C20 C21 H21 120.0
C22 C21 H21 120.0
C22 C21 C20 120.06(9)
C20 C19 H19 120.2
C20 C19 C18 119.68(9)
C18 C19 H19 120.2
C14 C9 C8 120.96(9)
C10 C9 C8 120.50(9)
C10 C9 C14 118.54(9)
O23 C20 C21 115.48(9)
O23 C20 C19 124.46(9)
C19 C20 C21 120.05(9)
C3 C2 C1 120.44(9)
C3 C2 C7 119.87(9)
C7 C2 C1 119.69(9)
N16 C8 C9 120.47(9)
N16 C8 C1 121.91(9)
C9 C8 C1 117.55(8)
C22 C17 N16 119.71(9)
C18 C17 N16 120.53(9)
C18 C17 C22 119.65(9)
O003 C1 C2 123.65(9)
O003 C1 C8 118.13(9)
C2 C1 C8 118.20(8)
C2 C3 H3 120.0
C4 C3 C2 119.92(9)
C4 C3 H3 120.0
C21 C22 C17 120.06(9)
C21 C22 H22 120.0
C17 C22 H22 120.0
C19 C18 H18 119.8
C17 C18 C19 120.47(9)
C17 C18 H18 119.8
O15 C14 C9 122.05(9)
O15 C14 C13 118.06(10)
C13 C14 C9 119.89(10)
C9 C10 H10 119.4
C11 C10 C9 121.22(10)
C11 C10 H10 119.4
C14 C13 H13 119.9
C12 C13 C14 120.27(10)
C12 C13 H13 119.9
C10 C11 H11 120.3
C10 C11 C12 119.33(11)
C12 C11 H11 120.3
C3 C4 H4 120.0
C5 C4 C3 120.07(10)
C5 C4 H4 120.0
C2 C7 H7 120.1
C6 C7 C2 119.85(10)
C6 C7 H7 120.1
C13 C12 C11 120.75(10)
C13 C12 H12 119.6
C11 C12 H12 119.6
O23 C24 H24A 109.5
O23 C24 H24B 109.5
O23 C24 H24C 109.5
H24A C24 H24B 109.5
H24A C24 H24C 109.5
H24B C24 H24C 109.5
C4 C5 H5 119.8
C4 C5 C6 120.32(10)
C6 C5 H5 119.8
C7 C6 C5 119.97(10)
C7 C6 H6 120.0
C5 C6 H6 120.0

loop_
_geom_bond_atom_site_label_1
_geom_bond_atom_site_label_2
_geom_bond_distance
O23 C20 1.3633(12)
O23 C24 1.4230(13)
O15 H15 0.8400
O15 C14 1.3488(13)
O003 C1 1.2150(12)
N16 C8 1.2845(13)
N16 C17 1.4285(13)
C21 H21 0.9500
C21 C20 1.3902(14)
C21 C22 1.3839(14)
C19 H19 0.9500
C19 C20 1.3848(14)
C19 C18 1.3895(14)
C9 C8 1.4607(14)
C9 C14 1.4117(14)
C9 C10 1.4005(14)
C2 C1 1.4748(14)
C2 C3 1.3920(14)
C2 C7 1.3974(14)
C8 C1 1.5271(14)
C17 C22 1.3909(14)
C17 C18 1.3842(14)
C3 H3 0.9500
C3 C4 1.3840(15)
C22 H22 0.9500
C18 H18 0.9500
C14 C13 1.3896(14)
C10 H10 0.9500
C10 C11 1.3798(15)
C13 H13 0.9500
C13 C12 1.3783(17)
C11 H11 0.9500
C11 C12 1.3925(17)
C4 H4 0.9500
C4 C5 1.3838(15)
C7 H7 0.9500
C7 C6 1.3822(16)
C12 H12 0.9500
C24 H24A 0.9800
C24 H24B 0.9800
C24 H24C 0.9800
C5 H5 0.9500
C5 C6 1.3894(17)
C6 H6 0.9500

loop_
_geom_torsion_atom_site_label_1
_geom_torsion_atom_site_label_2
_geom_torsion_atom_site_label_3
_geom_torsion_atom_site_label_4
_geom_torsion
O15 C14 C13 C12 179.75(9)
N16 C8 C1 O003 -76.27(13)
N16 C8 C1 C2 104.73(11)
N16 C17 C22 C21 178.27(9)
N16 C17 C18 C19 -177.51(9)
C9 C8 C1 O003 100.74(11)
C9 C8 C1 C2 -78.26(11)
C9 C14 C13 C12 -0.49(16)
C9 C10 C11 C12 -0.23(16)
C20 C21 C22 C17 -0.97(15)
C20 C19 C18 C17 -0.49(15)
C2 C3 C4 C5 -0.17(16)
C2 C7 C6 C5 0.06(18)
C8 N16 C17 C22 107.62(11)
C8 N16 C17 C18 -76.17(13)
C8 C9 C14 O15 -0.76(15)
C8 C9 C14 C13 179.49(9)
C8 C9 C10 C11 -179.13(10)
C17 N16 C8 C9 178.69(9)
C17 N16 C8 C1 -4.39(14)
C1 C2 C3 C4 -179.17(9)
C1 C2 C7 C6 179.23(10)
C3 C2 C1 O003 174.19(10)
C3 C2 C1 C8 -6.87(14)
C3 C2 C7 C6 -0.43(16)
C3 C4 C5 C6 -0.20(18)
C22 C21 C20 O23 179.25(9)
C22 C21 C20 C19 -0.83(15)
C22 C17 C18 C19 -1.30(15)
C18 C19 C20 O23 -178.53(9)
C18 C19 C20 C21 1.56(15)
C18 C17 C22 C21 2.02(15)
C14 C9 C8 N16 -7.86(15)
C14 C9 C8 C1 175.08(9)
C14 C9 C10 C11 -0.01(15)
C14 C13 C12 C11 0.25(16)
C10 C9 C8 N16 171.24(10)
C10 C9 C8 C1 -5.82(14)
C10 C9 C14 O15 -179.88(9)
C10 C9 C14 C13 0.37(15)
C10 C11 C12 C13 0.11(16)
C4 C5 C6 C7 0.26(19)
C7 C2 C1 O003 -5.46(16)
C7 C2 C1 C8 173.48(9)
C7 C2 C3 C4 0.48(15)
C24 O23 C20 C21 -170.30(9)
C24 O23 C20 C19 9.78(14)
